data_4311668
loop_
_publ_author_name
'Scott J. Dalgarno'
'Michaele J. Hardie'
'Jerry L. Atwood'
'Colin L. Raston'

_publ_contact_author_address
;
   School of Biomedical and Chemical Sciences
   University of Western Australia
   Crawley
   Perth WA 6909
   Australia
;
_publ_contact_author_email clraston@chem.uwa.edu.au
_publ_contact_author_fax '+61 89380 1005'
_publ_contact_author_name 'Colin L. Raston'
_publ_contact_author_phone '+61 89380 3045'
_publ_section_title
;
 Bilayers, Corrugated Bilayers, and Coordination Polymers of
 p-Sulfonatocalix[6]arene
;
_journal_name_full 'Inorganic Chemistry'
_journal_page_first 6351
_journal_page_last 6356
_journal_paper_doi 10.1021/ic0493595
_journal_volume 43
_journal_year 2004
_chemical_formula_moiety 'C52 H90 N2 Ni3 O51 S6'
_chemical_formula_sum 'C52 H90 N2 Ni3 O51 S6'
_chemical_formula_weight 1927.75
_chemical_name_common '[(Ni(H2O)6)3]6+[[pyridine-N-oxide(p-sulfonatocalix[6]arene)0.5]2]6-.7H2O'
_chemical_name_systematic
; 
 ? 
;
_space_group_IT_number 2
_symmetry_cell_setting triclinic
_symmetry_space_group_name_Hall '-P 1'
_symmetry_space_group_name_H-M 'P -1'
_atom_sites_solution_hydrogens geom
_atom_sites_solution_primary direct
_atom_sites_solution_secondary difmap
_audit_creation_method SHELXL-97
_cell_angle_alpha 66.2390(1)
_cell_angle_beta 72.2680(1)
_cell_angle_gamma 71.2420(1)
_cell_formula_units_Z 2
_cell_length_a 12.3959(3)
_cell_length_b 17.6908(3)
_cell_length_c 20.1012(4)
_cell_measurement_temperature 150(2)
_cell_volume 3741.43(13)
_computing_cell_refinement 'DENZO-SMN (Otwinowski & Minor, 1996)'
_computing_data_collection 'COLLECT (Nonius, 1999)'
_computing_data_reduction 'DENZO-SMN (Otwinowski & Minor, 1996)'
_computing_molecular_graphics
;
 XSeed (Barbour, 2001)
;
_computing_publication_material 'local program'
_computing_structure_refinement 'SHELXL-97 (Sheldrick, 1997)'
_computing_structure_solution 'SHELXS-97 (Sheldrick, 1990)'
_diffrn_ambient_temperature 150(2)
_diffrn_detector_area_resol_mean 9.091
_diffrn_measured_fraction_theta_full 0.986
_diffrn_measured_fraction_theta_max 0.986
_diffrn_measurement_device_type 'Nonius KappaCCD area detector diffractometer'
_diffrn_measurement_method
;
   Detector set at 30mm from sample with different 2theta offsets 
   1 degree phi exposures for chi=0 degree settings
   1 degree omega exposures for chi=90 degree settings
;
_diffrn_radiation_monochromator graphite
_diffrn_radiation_source 'fine-focus sealed tube'
_diffrn_radiation_type MoK\a
_diffrn_radiation_wavelength 0.71073
_diffrn_reflns_av_R_equivalents 0.1087
_diffrn_reflns_av_sigmaI/netI 0.0789
_diffrn_reflns_limit_h_max 16
_diffrn_reflns_limit_h_min -16
_diffrn_reflns_limit_k_max 22
_diffrn_reflns_limit_k_min -22
_diffrn_reflns_limit_l_max 26
_diffrn_reflns_limit_l_min -26
_diffrn_reflns_number 65851
_diffrn_reflns_theta_full 27.47
_diffrn_reflns_theta_max 27.47
_diffrn_reflns_theta_min 2.19
_exptl_absorpt_coefficient_mu 1.029
_exptl_absorpt_correction_T_max 0.975
_exptl_absorpt_correction_T_min 0.386
_exptl_absorpt_correction_type multi-scan
_exptl_absorpt_process_details
;
 Using multiple and symmetry-related data measurements via the program SORTAV
 See R.H. Blessing, Acta Cryst (1995), A51, 33-38 
;
_exptl_crystal_colour Pale_green
_exptl_crystal_density_diffrn 1.711
_exptl_crystal_density_method 'not measured'
_exptl_crystal_description Plate
_exptl_crystal_F_000 2008
_exptl_crystal_size_max 0.26
_exptl_crystal_size_mid 0.19
_exptl_crystal_size_min 0.10
_refine_diff_density_max 1.467
_refine_diff_density_min -1.364
_refine_diff_density_rms 0.127
_refine_ls_extinction_method none
_refine_ls_goodness_of_fit_ref 1.024
_refine_ls_hydrogen_treatment mixed
_refine_ls_matrix_type full
_refine_ls_number_parameters 1027
_refine_ls_number_reflns 16881
_refine_ls_number_restraints 0
_refine_ls_restrained_S_all 1.024
_refine_ls_R_factor_all 0.0939
_refine_ls_R_factor_gt 0.0651
_refine_ls_shift/su_max 0.001
_refine_ls_shift/su_mean 0.000
_refine_ls_structure_factor_coef Fsqd
_refine_ls_weighting_details 'calc w=1/[\s^2^(Fo^2^)+(0.1111P)^2^+3.3266P] where P=(Fo^2^+2Fc^2^)/3'
_refine_ls_weighting_scheme calc
_refine_ls_wR_factor_gt 0.1741
_refine_ls_wR_factor_ref 0.1956
_reflns_number_gt 11980
_reflns_number_total 16881
_reflns_threshold_expression >2sigma(I)
_cod_data_source_file ic0493595si20040517_065252_2.cif
_cod_data_source_block calix6PyNONi
_cod_depositor_comments
;
The following automatic conversions were performed:
'_symmetry_cell_setting' value 'Triclinic' changed to 'triclinic'
according to '/home/saulius/struct/CIF-dictionaries/cif_core.dic'
dictionary named 'cif_core.dic' version 2.4.1 from 2010-06-29.

Automatic conversion script
Id: cif_fix_enum 1527 2010-12-29 10:47:43Z saulius 
;
_cod_database_code 4311668

loop_
_symmetry_equiv_pos_as_xyz
'x, y, z'
'-x, -y, -z'

loop_
_atom_site_label
_atom_site_type_symbol
_atom_site_fract_x
_atom_site_fract_y
_atom_site_fract_z
_atom_site_U_iso_or_equiv
_atom_site_adp_type
_atom_site_occupancy
_atom_site_symmetry_multiplicity
_atom_site_calc_flag
_atom_site_refinement_flags
_atom_site_disorder_assembly
_atom_site_disorder_group
Ni1 Ni 0.32261(5) 0.90736(3) 0.08832(3) 0.02949(14) Uani 1 1 d . . .
Ni2 Ni 0.31471(5) 0.58332(3) 0.40815(3) 0.02914(14) Uani 1 1 d . . .
Ni3 Ni -0.09727(5) 0.74810(4) 0.25699(3) 0.03495(15) Uani 1 1 d . . .
S1 S 0.17745(9) 0.92473(7) -0.66511(6) 0.0323(2) Uani 1 1 d . . .
S2 S -0.06214(9) 0.55984(7) -0.38522(6) 0.0303(2) Uani 1 1 d . . .
S3 S -0.68839(8) 0.67737(6) -0.39699(5) 0.0266(2) Uani 1 1 d . . .
S4 S -0.44987(9) 0.43162(6) -0.16596(5) 0.0279(2) Uani 1 1 d . . .
S5 S -0.38932(8) 0.81909(6) -0.10131(6) 0.0278(2) Uani 1 1 d . . .
S6 S 0.14326(9) 0.93015(7) -0.09657(6) 0.0313(2) Uani 1 1 d . . .
O1 O 0.1984(3) 0.8441(2) -0.67704(18) 0.0459(8) Uani 1 1 d . . .
O2 O 0.2638(3) 0.9237(3) -0.62914(19) 0.0488(9) Uani 1 1 d . . .
O3 O 0.1656(3) 0.99547(19) -0.73343(16) 0.0381(7) Uani 1 1 d . . .
O4 O -0.2840(2) 0.96465(19) -0.46892(16) 0.0322(6) Uani 1 1 d . . .
H53 H -0.2809 0.9431 -0.4237 0.039 Uiso 1 1 calc R . .
O5 O -0.1084(3) 0.48762(18) -0.32947(17) 0.0349(7) Uani 1 1 d . . .
O6 O 0.0620(2) 0.54787(19) -0.39227(17) 0.0351(7) Uani 1 1 d . . .
O7 O -0.0921(3) 0.5830(2) -0.45709(17) 0.0383(7) Uani 1 1 d . . .
O8 O -0.3132(2) 0.87158(17) -0.31814(16) 0.0290(6) Uani 1 1 d . . .
H54 H -0.3816 0.8694 -0.2947 0.035 Uiso 1 1 calc R . .
O9 O -0.7680(3) 0.73102(19) -0.44707(17) 0.0352(7) Uani 1 1 d . . .
O10 O -0.7420(3) 0.6196(2) -0.32920(17) 0.0376(7) Uani 1 1 d . . .
O11 O -0.5818(2) 0.63177(19) -0.43444(16) 0.0322(6) Uani 1 1 d . . .
O12 O -0.5449(2) 0.89744(18) -0.29987(17) 0.0324(6) Uani 1 1 d . . .
H55 H -0.5834 0.9478 -0.3135 0.039 Uiso 1 1 calc R . .
O13 O -0.4318(3) 0.50174(18) -0.23516(16) 0.0330(6) Uani 1 1 d . . .
O14 O -0.5706(3) 0.4320(2) -0.13151(17) 0.0386(7) Uani 1 1 d . . .
O15 O -0.3845(3) 0.35041(19) -0.17688(17) 0.0366(7) Uani 1 1 d . . .
O16 O -0.2081(2) 0.46436(18) 0.02848(16) 0.0301(6) Uani 1 1 d . . .
H56 H -0.2343 0.4411 0.0737 0.036 Uiso 1 1 calc R . .
O17 O -0.3640(3) 0.85737(19) -0.05680(17) 0.0354(7) Uani 1 1 d . . .
O18 O -0.4285(3) 0.8829(2) -0.16715(17) 0.0423(8) Uani 1 1 d . . .
O19 O -0.4687(2) 0.76401(19) -0.05679(17) 0.0349(7) Uani 1 1 d . . .
O20 O 0.0572(2) 0.60831(18) -0.20406(16) 0.0315(6) Uani 1 1 d . . .
H57 H 0.0535 0.5576 -0.1911 0.038 Uiso 1 1 calc R . .
O21 O 0.0992(3) 0.8967(2) -0.01659(17) 0.0392(7) Uani 1 1 d . . .
O22 O 0.2524(3) 0.9564(2) -0.11309(17) 0.0372(7) Uani 1 1 d . . .
O23 O 0.0596(3) 0.9979(2) -0.13674(19) 0.0423(8) Uani 1 1 d . . .
O24 O 0.2440(2) 0.63161(17) -0.18276(16) 0.0295(6) Uani 1 1 d . . .
H58 H 0.1960 0.6345 -0.2060 0.035 Uiso 1 1 calc R . .
O25 O 0.7487(3) 0.8415(2) 0.08138(19) 0.0421(8) Uani 1 1 d . . .
O26 O 0.6112(3) 0.6482(2) 0.41107(18) 0.0397(7) Uani 1 1 d . . .
O27 O 0.3239(3) 0.9906(2) -0.01895(17) 0.0398(7) Uani 1 1 d . . .
O28 O 0.3667(3) 0.80178(19) 0.05770(17) 0.0365(7) Uani 1 1 d . . .
O29 O 0.1519(3) 0.90032(19) 0.10587(17) 0.0356(7) Uani 1 1 d . . .
O30 O 0.3364(3) 0.8239(2) 0.19329(17) 0.0404(7) Uani 1 1 d . . .
O31 O 0.2626(3) 1.0089(2) 0.12309(18) 0.0409(7) Uani 1 1 d . . .
O32 O 0.4973(3) 0.9086(2) 0.06418(19) 0.0440(8) Uani 1 1 d . . .
O33 O 0.2416(3) 0.6324(2) 0.31302(17) 0.0377(7) Uani 1 1 d . . .
O34 O 0.3865(2) 0.47321(19) 0.38280(16) 0.0335(6) Uani 1 1 d . . .
O35 O 0.1656(3) 0.5426(2) 0.46476(18) 0.0433(8) Uani 1 1 d . . .
O36 O 0.3708(3) 0.5271(2) 0.50612(19) 0.0488(9) Uani 1 1 d . . .
O37 O 0.2350(3) 0.6939(2) 0.43236(18) 0.0425(8) Uani 1 1 d . . .
O38 O 0.4608(3) 0.6296(2) 0.34671(18) 0.0417(7) Uani 1 1 d . . .
O39 O 0.0620(3) 0.7757(2) 0.2406(2) 0.0508(9) Uani 1 1 d . . .
O40 O -0.1227(3) 0.8473(2) 0.16321(19) 0.0479(8) Uani 1 1 d . . .
O41 O -0.0250(3) 0.6708(2) 0.1953(2) 0.0544(10) Uani 1 1 d . . .
O42 O -0.2509(3) 0.7161(2) 0.27437(19) 0.0448(8) Uani 1 1 d . . .
O43 O -0.0652(3) 0.6510(2) 0.35247(18) 0.0417(7) Uani 1 1 d . . .
O44 O -0.1743(3) 0.8242(2) 0.3214(2) 0.0546(9) Uani 1 1 d . . .
O45 O 0.3360(3) 1.0358(2) -0.26303(17) 0.0376(7) Uani 1 1 d . . .
O46 O 0.1516(3) 0.7198(3) 0.0819(2) 0.0631(10) Uani 1 1 d . . .
O47 O -0.0257(3) 0.7325(3) 0.4296(2) 0.0568(10) Uani 1 1 d . . .
O48 O 0.6507(3) 0.5472(2) 0.25974(18) 0.0429(8) Uani 1 1 d . . .
O49 O 0.8893(3) 0.5273(2) 0.24840(18) 0.0381(7) Uani 1 1 d . . .
O50 O 0.5608(3) 0.8170(2) 0.2115(2) 0.0545(9) Uani 1 1 d . . .
O51 O 0.4553(3) 0.9545(2) 0.25801(19) 0.0446(8) Uani 1 1 d . . .
N1 N 0.8027(3) 0.7750(2) 0.0579(2) 0.0355(8) Uani 1 1 d . . .
N2 N 0.5974(3) 0.7096(2) 0.4381(2) 0.0348(8) Uani 1 1 d . . .
C1 C -0.1666(3) 0.9856(2) -0.5871(2) 0.0278(8) Uani 1 1 d . . .
C2 C -0.0573(4) 0.9763(2) -0.6332(2) 0.0283(8) Uani 1 1 d . . .
H2 H -0.0509 0.9977 -0.6855 0.034 Uiso 1 1 calc R . .
C3 C 0.0421(3) 0.9362(2) -0.6038(2) 0.0262(8) Uani 1 1 d . . .
C4 C 0.0328(3) 0.9019(2) -0.5273(2) 0.0259(8) Uani 1 1 d . . .
H4 H 0.1012 0.8734 -0.5073 0.031 Uiso 1 1 calc R . .
C5 C -0.0751(3) 0.9087(2) -0.4797(2) 0.0248(8) Uani 1 1 d . . .
C6 C -0.1752(3) 0.9530(2) -0.5104(2) 0.0257(8) Uani 1 1 d . . .
C7 C -0.0846(3) 0.8657(3) -0.3964(2) 0.0260(8) Uani 1 1 d . . .
H7A H -0.1318 0.9072 -0.3713 0.031 Uiso 1 1 calc R . .
H7B H -0.0060 0.8463 -0.3848 0.031 Uiso 1 1 calc R . .
C8 C -0.1402(3) 0.7902(2) -0.3669(2) 0.0235(8) Uani 1 1 d . . .
C9 C -0.0776(3) 0.7151(3) -0.3798(2) 0.0262(8) Uani 1 1 d . . .
H9 H 0.0017 0.7094 -0.4044 0.031 Uiso 1 1 calc R . .
C10 C -0.1315(3) 0.6478(2) -0.3564(2) 0.0261(8) Uani 1 1 d . . .
C11 C -0.2460(3) 0.6540(2) -0.3184(2) 0.0266(8) Uani 1 1 d . . .
H11 H -0.2810 0.6075 -0.3030 0.032 Uiso 1 1 calc R . .
C12 C -0.3104(3) 0.7273(2) -0.3026(2) 0.0241(8) Uani 1 1 d . . .
C13 C -0.2563(3) 0.7956(2) -0.3282(2) 0.0252(8) Uani 1 1 d . . .
C14 C -0.4339(3) 0.7281(2) -0.2583(2) 0.0244(8) Uani 1 1 d . . .
H14A H -0.4387 0.6694 -0.2257 0.029 Uiso 1 1 calc R . .
H14B H -0.4513 0.7622 -0.2259 0.029 Uiso 1 1 calc R . .
C15 C -0.5260(3) 0.7635(2) -0.3049(2) 0.0240(8) Uani 1 1 d . . .
C16 C -0.5601(3) 0.7122(3) -0.3284(2) 0.0250(8) Uani 1 1 d . . .
H16 H -0.5241 0.6534 -0.3159 0.030 Uiso 1 1 calc R . .
C17 C -0.6467(3) 0.7465(3) -0.3702(2) 0.0250(8) Uani 1 1 d . . .
C18 C -0.7022(3) 0.8318(3) -0.3875(2) 0.0263(8) Uani 1 1 d . . .
H18 H -0.7615 0.8543 -0.4157 0.032 Uiso 1 1 calc R . .
C19 C -0.6715(3) 0.8846(2) -0.3637(2) 0.0249(8) Uani 1 1 d . . .
C20 C -0.5821(3) 0.8489(3) -0.3233(2) 0.0257(8) Uani 1 1 d . . .
C21 C -0.7271(4) 0.9779(3) -0.3789(2) 0.0298(9) Uani 1 1 d . . .
H21A H -0.7481 0.9887 -0.3314 0.036 Uiso 1 1 calc R . .
H21B H -0.6674 1.0100 -0.4122 0.036 Uiso 1 1 calc R . .
C22 C -0.3590(3) 0.4127(3) 0.0180(2) 0.0260(8) Uani 1 1 d . . .
C23 C -0.4185(3) 0.4083(2) -0.0286(2) 0.0257(8) Uani 1 1 d . . .
H23 H -0.4819 0.3812 -0.0079 0.031 Uiso 1 1 calc R . .
C24 C -0.3855(3) 0.4432(2) -0.1051(2) 0.0265(8) Uani 1 1 d . . .
C25 C -0.2913(3) 0.4816(2) -0.1353(2) 0.0270(8) Uani 1 1 d . . .
H25 H -0.2672 0.5036 -0.1877 0.032 Uiso 1 1 calc R . .
C26 C -0.2322(3) 0.4882(2) -0.0904(2) 0.0263(8) Uani 1 1 d . . .
C27 C -0.2685(3) 0.4552(2) -0.0133(2) 0.0264(8) Uani 1 1 d . . .
C28 C -0.1262(3) 0.5244(3) -0.1255(2) 0.0283(8) Uani 1 1 d . . .
H28A H -0.0913 0.5136 -0.1731 0.034 Uiso 1 1 calc R . .
H28B H -0.0689 0.4928 -0.0929 0.034 Uiso 1 1 calc R . .
C29 C -0.1438(3) 0.6182(2) -0.1408(2) 0.0240(8) Uani 1 1 d . . .
C30 C -0.2479(3) 0.6691(2) -0.1164(2) 0.0250(8) Uani 1 1 d . . .
H30 H -0.3136 0.6454 -0.0893 0.030 Uiso 1 1 calc R . .
C31 C -0.2560(3) 0.7542(2) -0.1316(2) 0.0254(8) Uani 1 1 d . . .
C32 C -0.1608(3) 0.7898(2) -0.1714(2) 0.0253(8) Uani 1 1 d . . .
H32 H -0.1677 0.8484 -0.1821 0.030 Uiso 1 1 calc R . .
C33 C -0.0553(3) 0.7405(3) -0.1960(2) 0.0253(8) Uani 1 1 d . . .
C34 C -0.0487(3) 0.6548(3) -0.1803(2) 0.0252(8) Uani 1 1 d . . .
C35 C 0.0502(3) 0.7774(2) -0.2401(2) 0.0245(8) Uani 1 1 d . . .
H35A H 0.0234 0.8371 -0.2707 0.029 Uiso 1 1 calc R . .
H35B H 0.0972 0.7458 -0.2743 0.029 Uiso 1 1 calc R . .
C36 C 0.1282(3) 0.7748(3) -0.1928(2) 0.0253(8) Uani 1 1 d . . .
C37 C 0.1073(3) 0.8447(3) -0.1720(2) 0.0273(8) Uani 1 1 d . . .
H37 H 0.0449 0.8917 -0.1863 0.033 Uiso 1 1 calc R . .
C38 C 0.1774(3) 0.8466(3) -0.1299(2) 0.0278(8) Uani 1 1 d . . .
C39 C 0.2698(3) 0.7790(3) -0.1091(2) 0.0287(8) Uani 1 1 d . . .
H39 H 0.3182 0.7818 -0.0818 0.034 Uiso 1 1 calc R . .
C40 C 0.2917(3) 0.7074(2) -0.1280(2) 0.0243(8) Uani 1 1 d . . .
C41 C 0.2200(3) 0.7058(2) -0.1696(2) 0.0246(8) Uani 1 1 d . . .
C42 C 0.3888(3) 0.6316(2) -0.1011(2) 0.0248(8) Uani 1 1 d . . .
H42A H 0.4026 0.5910 -0.1268 0.030 Uiso 1 1 calc R . .
H42B H 0.4614 0.6509 -0.1137 0.030 Uiso 1 1 calc R . .
C43 C 0.9115(4) 0.7706(3) 0.0184(2) 0.0376(10) Uani 1 1 d . . .
H43 H 0.9497 0.8145 0.0065 0.045 Uiso 1 1 calc R . .
C44 C 0.9680(4) 0.7022(3) -0.0051(3) 0.0422(11) Uani 1 1 d . . .
H44 H 1.0458 0.6986 -0.0326 0.051 Uiso 1 1 calc R . .
C45 C 0.9130(4) 0.6393(3) 0.0111(3) 0.0406(11) Uani 1 1 d . . .
H45 H 0.9514 0.5925 -0.0058 0.049 Uiso 1 1 calc R . .
C46 C 0.8013(4) 0.6449(3) 0.0520(3) 0.0419(11) Uani 1 1 d . . .
H46 H 0.7621 0.6014 0.0642 0.050 Uiso 1 1 calc R . .
C47 C 0.7465(4) 0.7135(3) 0.0752(3) 0.0386(10) Uani 1 1 d . . .
H47 H 0.6692 0.7177 0.1034 0.046 Uiso 1 1 calc R . .
C48 C 0.5083(4) 0.7785(3) 0.4251(3) 0.0397(10) Uani 1 1 d . . .
H48 H 0.4549 0.7826 0.3978 0.048 Uiso 1 1 calc R . .
C49 C 0.4943(4) 0.8423(3) 0.4508(3) 0.0437(11) Uani 1 1 d . . .
H49 H 0.4314 0.8905 0.4417 0.052 Uiso 1 1 calc R . .
C50 C 0.5737(4) 0.8360(3) 0.4910(3) 0.0440(11) Uani 1 1 d . . .
H50 H 0.5660 0.8799 0.5091 0.053 Uiso 1 1 calc R . .
C51 C 0.6626(4) 0.7651(3) 0.5035(3) 0.0451(12) Uani 1 1 d . . .
H51 H 0.7166 0.7591 0.5311 0.054 Uiso 1 1 calc R . .
C52 C 0.6740(4) 0.7021(3) 0.4761(3) 0.0397(10) Uani 1 1 d . . .
H52 H 0.7365 0.6534 0.4843 0.048 Uiso 1 1 calc R . .

loop_
_atom_site_aniso_label
_atom_site_aniso_U_11
_atom_site_aniso_U_22
_atom_site_aniso_U_33
_atom_site_aniso_U_23
_atom_site_aniso_U_13
_atom_site_aniso_U_12
Ni1 0.0324(3) 0.0322(3) 0.0257(3) -0.0104(2) -0.0038(2) -0.0109(2)
Ni2 0.0333(3) 0.0305(3) 0.0261(3) -0.0096(2) -0.0072(2) -0.0094(2)
Ni3 0.0399(3) 0.0312(3) 0.0327(3) -0.0092(3) -0.0070(2) -0.0093(2)
S1 0.0335(5) 0.0321(5) 0.0243(5) -0.0062(4) -0.0002(4) -0.0082(4)
S2 0.0317(5) 0.0296(5) 0.0308(5) -0.0117(4) -0.0040(4) -0.0086(4)
S3 0.0284(5) 0.0299(5) 0.0250(5) -0.0107(4) -0.0058(4) -0.0089(4)
S4 0.0339(5) 0.0303(5) 0.0221(5) -0.0067(4) -0.0074(4) -0.0117(4)
S5 0.0272(5) 0.0310(5) 0.0269(5) -0.0114(4) -0.0018(4) -0.0100(4)
S6 0.0362(5) 0.0311(5) 0.0307(5) -0.0118(5) -0.0065(4) -0.0113(4)
O1 0.059(2) 0.0324(17) 0.0324(17) -0.0074(15) 0.0041(15) -0.0096(15)
O2 0.0321(16) 0.075(3) 0.0370(19) -0.0158(18) -0.0013(14) -0.0179(16)
O3 0.0449(17) 0.0336(16) 0.0252(15) -0.0046(13) 0.0018(13) -0.0106(14)
O4 0.0253(14) 0.0384(16) 0.0300(16) -0.0094(13) -0.0042(11) -0.0074(12)
O5 0.0396(16) 0.0280(15) 0.0341(16) -0.0095(13) -0.0021(13) -0.0101(13)
O6 0.0326(15) 0.0377(17) 0.0357(17) -0.0160(14) -0.0028(13) -0.0081(13)
O7 0.0450(17) 0.0422(18) 0.0328(17) -0.0157(15) -0.0100(13) -0.0107(14)
O8 0.0264(13) 0.0297(15) 0.0320(15) -0.0147(13) 0.0012(11) -0.0088(11)
O9 0.0368(16) 0.0359(16) 0.0398(18) -0.0146(14) -0.0202(13) -0.0032(13)
O10 0.0484(18) 0.0382(17) 0.0317(17) -0.0112(14) -0.0016(13) -0.0238(14)
O11 0.0319(15) 0.0380(16) 0.0312(16) -0.0168(14) -0.0054(12) -0.0082(13)
O12 0.0326(15) 0.0316(15) 0.0397(17) -0.0169(14) -0.0112(13) -0.0058(12)
O13 0.0432(16) 0.0317(15) 0.0230(14) -0.0039(13) -0.0084(12) -0.0126(13)
O14 0.0360(16) 0.057(2) 0.0292(16) -0.0127(15) -0.0065(13) -0.0209(15)
O15 0.0516(18) 0.0287(15) 0.0306(16) -0.0094(13) -0.0090(13) -0.0106(14)
O16 0.0327(15) 0.0359(16) 0.0262(15) -0.0081(13) -0.0068(11) -0.0162(13)
O17 0.0365(16) 0.0381(17) 0.0380(17) -0.0190(15) -0.0015(13) -0.0144(13)
O18 0.0399(17) 0.0441(19) 0.0317(17) -0.0094(15) -0.0093(13) 0.0024(14)
O19 0.0293(14) 0.0387(17) 0.0391(17) -0.0176(15) 0.0057(12) -0.0167(13)
O20 0.0263(14) 0.0321(15) 0.0389(17) -0.0164(14) 0.0010(12) -0.0116(12)
O21 0.0467(18) 0.0468(19) 0.0301(16) -0.0186(15) 0.0016(13) -0.0201(15)
O22 0.0426(17) 0.0392(17) 0.0363(17) -0.0138(15) -0.0051(13) -0.0191(14)
O23 0.0449(18) 0.0364(17) 0.050(2) -0.0176(16) -0.0156(15) -0.0060(14)
O24 0.0333(14) 0.0297(15) 0.0311(15) -0.0121(13) -0.0111(12) -0.0078(12)
O25 0.0459(18) 0.0402(18) 0.0433(19) -0.0183(16) -0.0103(15) -0.0073(15)
O26 0.0439(17) 0.0401(18) 0.0377(18) -0.0121(15) -0.0074(14) -0.0153(14)
O27 0.0498(18) 0.0414(18) 0.0301(17) -0.0094(15) -0.0085(14) -0.0158(15)
O28 0.0394(16) 0.0361(16) 0.0321(16) -0.0133(14) -0.0001(13) -0.0106(13)
O29 0.0348(15) 0.0348(16) 0.0375(17) -0.0100(14) -0.0058(13) -0.0125(13)
O30 0.0505(19) 0.0391(18) 0.0317(17) -0.0106(15) -0.0134(14) -0.0074(15)
O31 0.0525(19) 0.0390(17) 0.0357(18) -0.0160(15) -0.0004(14) -0.0199(15)
O32 0.0363(17) 0.054(2) 0.047(2) -0.0178(17) -0.0056(14) -0.0180(15)
O33 0.0389(16) 0.0383(17) 0.0336(17) -0.0126(14) -0.0088(13) -0.0041(14)
O34 0.0362(15) 0.0368(16) 0.0298(16) -0.0130(14) -0.0049(12) -0.0107(13)
O35 0.0418(17) 0.054(2) 0.0423(19) -0.0257(17) 0.0038(14) -0.0210(16)
O36 0.072(2) 0.0421(19) 0.0389(19) -0.0086(16) -0.0267(17) -0.0141(17)
O37 0.065(2) 0.0333(17) 0.0324(17) -0.0107(14) -0.0161(15) -0.0096(15)
O38 0.0391(17) 0.050(2) 0.0417(19) -0.0151(16) -0.0055(14) -0.0206(15)
O39 0.0481(19) 0.054(2) 0.050(2) -0.0047(18) -0.0154(16) -0.0223(17)
O40 0.067(2) 0.0387(18) 0.041(2) -0.0050(16) -0.0209(17) -0.0177(17)
O41 0.071(2) 0.045(2) 0.047(2) -0.0227(18) 0.0125(18) -0.0261(18)
O42 0.0409(17) 0.051(2) 0.044(2) -0.0120(17) -0.0068(15) -0.0190(15)
O43 0.0473(18) 0.0356(17) 0.0369(18) -0.0069(15) -0.0085(14) -0.0097(14)
O44 0.067(2) 0.048(2) 0.050(2) -0.0241(18) -0.0225(18) 0.0063(18)
O45 0.0359(16) 0.0419(18) 0.0381(18) -0.0184(15) -0.0086(13) -0.0054(14)
O46 0.052(2) 0.056(2) 0.066(3) -0.012(2) -0.0014(19) -0.0139(19)
O47 0.053(2) 0.072(3) 0.055(2) -0.025(2) -0.0151(18) -0.0175(19)
O48 0.0389(17) 0.056(2) 0.0384(18) -0.0156(17) -0.0096(14) -0.0163(15)
O49 0.0380(16) 0.0383(17) 0.0431(19) -0.0171(15) -0.0037(14) -0.0149(14)
O50 0.056(2) 0.062(2) 0.048(2) -0.0152(19) -0.0176(17) -0.0134(18)
O51 0.0345(16) 0.053(2) 0.044(2) -0.0120(17) -0.0069(14) -0.0144(15)
N1 0.040(2) 0.039(2) 0.0306(19) -0.0122(17) -0.0101(15) -0.0088(16)
N2 0.0349(19) 0.039(2) 0.0307(19) -0.0081(17) -0.0054(15) -0.0136(16)
C1 0.032(2) 0.025(2) 0.030(2) -0.0085(17) -0.0086(16) -0.0092(16)
C2 0.040(2) 0.0225(19) 0.0204(19) -0.0026(16) -0.0059(16) -0.0104(17)
C3 0.0301(19) 0.026(2) 0.0219(19) -0.0050(16) -0.0039(15) -0.0113(16)
C4 0.0253(18) 0.028(2) 0.027(2) -0.0091(17) -0.0056(15) -0.0089(16)
C5 0.0286(19) 0.0242(19) 0.0235(19) -0.0079(16) -0.0052(15) -0.0089(16)
C6 0.0260(18) 0.0254(19) 0.027(2) -0.0071(17) -0.0051(15) -0.0105(16)
C7 0.0280(19) 0.032(2) 0.0231(19) -0.0093(17) -0.0049(15) -0.0129(16)
C8 0.0274(18) 0.0266(19) 0.0164(17) -0.0038(16) -0.0039(14) -0.0109(15)
C9 0.0245(18) 0.032(2) 0.0219(19) -0.0080(17) -0.0032(15) -0.0095(16)
C10 0.0304(19) 0.0246(19) 0.0236(19) -0.0083(17) -0.0065(15) -0.0054(16)
C11 0.0310(19) 0.026(2) 0.025(2) -0.0049(17) -0.0078(16) -0.0118(16)
C12 0.0255(18) 0.030(2) 0.0190(18) -0.0067(16) -0.0060(14) -0.0096(16)
C13 0.0302(19) 0.027(2) 0.0187(18) -0.0047(16) -0.0092(15) -0.0073(16)
C14 0.0256(18) 0.0268(19) 0.0207(19) -0.0065(16) -0.0055(15) -0.0071(15)
C15 0.0246(18) 0.029(2) 0.0188(18) -0.0064(16) -0.0022(14) -0.0108(16)
C16 0.0225(17) 0.0264(19) 0.025(2) -0.0085(17) -0.0027(15) -0.0063(15)
C17 0.0253(18) 0.033(2) 0.0205(19) -0.0105(17) -0.0020(14) -0.0115(16)
C18 0.0246(18) 0.033(2) 0.0229(19) -0.0089(17) -0.0032(15) -0.0108(16)
C19 0.0255(18) 0.0265(19) 0.0212(19) -0.0064(16) -0.0038(14) -0.0071(15)
C20 0.0257(18) 0.034(2) 0.0230(19) -0.0124(17) -0.0008(15) -0.0137(16)
C21 0.036(2) 0.026(2) 0.030(2) -0.0093(18) -0.0114(17) -0.0078(17)
C22 0.0271(19) 0.031(2) 0.0207(19) -0.0088(17) -0.0026(15) -0.0096(16)
C23 0.0241(18) 0.029(2) 0.024(2) -0.0076(17) -0.0026(15) -0.0102(16)
C24 0.032(2) 0.027(2) 0.023(2) -0.0070(17) -0.0082(15) -0.0086(16)
C25 0.032(2) 0.026(2) 0.0211(19) -0.0063(17) -0.0008(15) -0.0111(16)
C26 0.0272(19) 0.0224(19) 0.029(2) -0.0069(17) -0.0027(15) -0.0102(15)
C27 0.0294(19) 0.0259(19) 0.027(2) -0.0109(17) -0.0054(16) -0.0083(16)
C28 0.0277(19) 0.027(2) 0.030(2) -0.0096(18) -0.0031(16) -0.0087(16)
C29 0.0270(18) 0.028(2) 0.0204(18) -0.0078(16) -0.0033(14) -0.0121(16)
C30 0.0275(19) 0.0258(19) 0.0211(19) -0.0035(16) -0.0037(15) -0.0120(16)
C31 0.0287(19) 0.029(2) 0.0200(19) -0.0065(16) -0.0062(15) -0.0095(16)
C32 0.0307(19) 0.0252(19) 0.0231(19) -0.0059(16) -0.0051(15) -0.0137(16)
C33 0.0281(19) 0.032(2) 0.0183(18) -0.0071(17) -0.0040(15) -0.0124(16)
C34 0.0260(18) 0.032(2) 0.0212(19) -0.0114(17) -0.0026(15) -0.0097(16)
C35 0.0248(18) 0.0269(19) 0.0219(19) -0.0065(16) -0.0027(15) -0.0103(15)
C36 0.0281(19) 0.030(2) 0.0196(18) -0.0051(16) -0.0034(15) -0.0147(16)
C37 0.0289(19) 0.028(2) 0.023(2) -0.0042(17) -0.0039(15) -0.0112(16)
C38 0.033(2) 0.026(2) 0.027(2) -0.0082(17) -0.0035(16) -0.0128(16)
C39 0.031(2) 0.035(2) 0.023(2) -0.0076(18) -0.0077(16) -0.0120(17)
C40 0.0273(18) 0.0262(19) 0.0187(18) -0.0033(16) -0.0018(14) -0.0134(16)
C41 0.0273(18) 0.028(2) 0.0188(18) -0.0069(16) -0.0011(14) -0.0122(16)
C42 0.0222(17) 0.031(2) 0.0228(19) -0.0100(17) -0.0010(14) -0.0104(16)
C43 0.040(2) 0.041(3) 0.033(2) -0.006(2) -0.0063(19) -0.020(2)
C44 0.041(2) 0.050(3) 0.031(2) -0.012(2) -0.0018(19) -0.012(2)
C45 0.052(3) 0.040(3) 0.030(2) -0.011(2) -0.015(2) -0.005(2)
C46 0.047(3) 0.040(3) 0.047(3) -0.016(2) -0.015(2) -0.015(2)
C47 0.036(2) 0.041(3) 0.039(3) -0.010(2) -0.0062(19) -0.016(2)
C48 0.038(2) 0.044(3) 0.036(3) -0.009(2) -0.0080(19) -0.013(2)
C49 0.039(2) 0.043(3) 0.039(3) -0.007(2) -0.002(2) -0.010(2)
C50 0.055(3) 0.044(3) 0.033(2) -0.013(2) 0.005(2) -0.024(2)
C51 0.048(3) 0.058(3) 0.032(2) -0.009(2) -0.008(2) -0.023(2)
C52 0.036(2) 0.046(3) 0.036(3) -0.010(2) -0.0074(19) -0.013(2)

loop_
_atom_type_symbol
_atom_type_description
_atom_type_scat_dispersion_real
_atom_type_scat_dispersion_imag
_atom_type_scat_source
C C 0.0033 0.0016 'International Tables Vol C Tables 4.2.6.8 and 6.1.1.4'
H H 0.0000 0.0000 'International Tables Vol C Tables 4.2.6.8 and 6.1.1.4'
N N 0.0061 0.0033 'International Tables Vol C Tables 4.2.6.8 and 6.1.1.4'
O O 0.0106 0.0060 'International Tables Vol C Tables 4.2.6.8 and 6.1.1.4'
Ni Ni 0.3393 1.1124 'International Tables Vol C Tables 4.2.6.8 and 6.1.1.4'
S S 0.1246 0.1234 'International Tables Vol C Tables 4.2.6.8 and 6.1.1.4'

loop_
_geom_angle_atom_site_label_1
_geom_angle_atom_site_label_2
_geom_angle_atom_site_label_3
_geom_angle
_geom_angle_site_symmetry_1
_geom_angle_site_symmetry_3
_geom_angle_publ_flag
O31 Ni1 O30 92.55(13) . . ?
O31 Ni1 O28 174.08(13) . . ?
O30 Ni1 O28 86.08(12) . . ?
O31 Ni1 O27 88.23(13) . . ?
O30 Ni1 O27 175.07(13) . . ?
O28 Ni1 O27 93.63(12) . . ?
O31 Ni1 O29 88.71(12) . . ?
O30 Ni1 O29 91.24(13) . . ?
O28 Ni1 O29 85.56(12) . . ?
O27 Ni1 O29 93.64(12) . . ?
O31 Ni1 O32 96.01(13) . . ?
O30 Ni1 O32 90.55(14) . . ?
O28 Ni1 O32 89.77(13) . . ?
O27 Ni1 O32 84.53(13) . . ?
O29 Ni1 O32 174.87(12) . . ?
O35 Ni2 O36 87.13(15) . . ?
O35 Ni2 O38 176.94(14) . . ?
O36 Ni2 O38 95.66(14) . . ?
O35 Ni2 O34 90.28(12) . . ?
O36 Ni2 O34 91.13(13) . . ?
O38 Ni2 O34 90.91(12) . . ?
O35 Ni2 O37 87.59(13) . . ?
O36 Ni2 O37 90.72(13) . . ?
O38 Ni2 O37 91.12(14) . . ?
O34 Ni2 O37 177.10(12) . . ?
O35 Ni2 O33 86.20(13) . . ?
O36 Ni2 O33 173.02(14) . . ?
O38 Ni2 O33 91.05(13) . . ?
O34 Ni2 O33 86.85(12) . . ?
O37 Ni2 O33 91.05(12) . . ?
O40 Ni3 O41 89.08(15) . . ?
O40 Ni3 O43 176.69(13) . . ?
O41 Ni3 O43 92.38(14) . . ?
O40 Ni3 O42 94.63(14) . . ?
O41 Ni3 O42 87.05(15) . . ?
O43 Ni3 O42 88.41(14) . . ?
O40 Ni3 O44 91.86(14) . . ?
O41 Ni3 O44 178.24(16) . . ?
O43 Ni3 O44 86.76(14) . . ?
O42 Ni3 O44 91.39(15) . . ?
O40 Ni3 O39 87.06(14) . . ?
O41 Ni3 O39 91.56(15) . . ?
O43 Ni3 O39 89.94(14) . . ?
O42 Ni3 O39 177.80(15) . . ?
O44 Ni3 O39 89.97(16) . . ?
O3 S1 O2 113.7(2) . . ?
O3 S1 O1 110.70(19) . . ?
O2 S1 O1 111.9(2) . . ?
O3 S1 C3 106.45(19) . . ?
O2 S1 C3 106.97(19) . . ?
O1 S1 C3 106.67(19) . . ?
O6 S2 O5 113.14(19) . . ?
O6 S2 O7 111.67(18) . . ?
O5 S2 O7 111.87(18) . . ?
O6 S2 C10 106.84(18) . . ?
O5 S2 C10 107.51(18) . . ?
O7 S2 C10 105.28(18) . . ?
O10 S3 O9 113.26(19) . . ?
O10 S3 O11 111.27(18) . . ?
O9 S3 O11 111.71(17) . . ?
O10 S3 C17 106.55(17) . . ?
O9 S3 C17 106.42(18) . . ?
O11 S3 C17 107.19(17) . . ?
O14 S4 O13 114.23(19) . . ?
O14 S4 O15 112.43(19) . . ?
O13 S4 O15 110.14(18) . . ?
O14 S4 C24 107.72(18) . . ?
O13 S4 C24 105.75(18) . . ?
O15 S4 C24 105.98(18) . . ?
O19 S5 O18 113.0(2) . . ?
O19 S5 O17 111.25(18) . . ?
O18 S5 O17 111.46(19) . . ?
O19 S5 C31 106.98(18) . . ?
O18 S5 C31 107.09(18) . . ?
O17 S5 C31 106.65(17) . . ?
O23 S6 O21 113.9(2) . . ?
O23 S6 O22 110.68(19) . . ?
O21 S6 O22 111.53(18) . . ?
O23 S6 C38 107.23(19) . . ?
O21 S6 C38 106.74(19) . . ?
O22 S6 C38 106.30(18) . . ?
C43 N1 O25 119.3(4) . . ?
C43 N1 C47 121.2(4) . . ?
O25 N1 C47 119.4(4) . . ?
C52 N2 O26 119.1(4) . . ?
C52 N2 C48 121.1(4) . . ?
O26 N2 C48 119.8(4) . . ?
C2 C1 C6 119.2(4) . . ?
C2 C1 C21 118.9(4) . 2_474 ?
C6 C1 C21 121.6(4) . 2_474 ?
C3 C2 C1 120.8(4) . . ?
C2 C3 C4 119.7(4) . . ?
C2 C3 S1 118.6(3) . . ?
C4 C3 S1 121.6(3) . . ?
C5 C4 C3 120.8(4) . . ?
C4 C5 C6 118.7(4) . . ?
C4 C5 C7 120.2(3) . . ?
C6 C5 C7 121.0(3) . . ?
O4 C6 C1 116.0(3) . . ?
O4 C6 C5 123.3(4) . . ?
C1 C6 C5 120.6(4) . . ?
C5 C7 C8 111.7(3) . . ?
C9 C8 C13 118.6(3) . . ?
C9 C8 C7 120.3(3) . . ?
C13 C8 C7 121.1(3) . . ?
C8 C9 C10 119.9(3) . . ?
C11 C10 C9 120.8(4) . . ?
C11 C10 S2 118.3(3) . . ?
C9 C10 S2 120.3(3) . . ?
C10 C11 C12 121.0(4) . . ?
C11 C12 C13 117.8(3) . . ?
C11 C12 C14 117.9(3) . . ?
C13 C12 C14 124.3(3) . . ?
O8 C13 C8 115.6(3) . . ?
O8 C13 C12 122.6(3) . . ?
C8 C13 C12 121.8(3) . . ?
C15 C14 C12 114.6(3) . . ?
C20 C15 C16 118.0(3) . . ?
C20 C15 C14 120.1(3) . . ?
C16 C15 C14 121.8(3) . . ?
C15 C16 C17 120.4(4) . . ?
C18 C17 C16 120.6(3) . . ?
C18 C17 S3 121.0(3) . . ?
C16 C17 S3 118.3(3) . . ?
C17 C18 C19 120.3(4) . . ?
C18 C19 C20 117.9(4) . . ?
C18 C19 C21 124.5(3) . . ?
C20 C19 C21 117.6(3) . . ?
O12 C20 C15 116.2(3) . . ?
O12 C20 C19 121.2(4) . . ?
C15 C20 C19 122.7(3) . . ?
C1 C21 C19 118.1(3) 2_474 . ?
C23 C22 C27 119.1(4) . . ?
C23 C22 C42 120.1(3) . 2_565 ?
C27 C22 C42 120.7(3) . 2_565 ?
C24 C23 C22 120.2(4) . . ?
C23 C24 C25 119.8(3) . . ?
C23 C24 S4 121.9(3) . . ?
C25 C24 S4 118.1(3) . . ?
C26 C25 C24 121.1(4) . . ?
C25 C26 C27 118.7(3) . . ?
C25 C26 C28 119.0(4) . . ?
C27 C26 C28 122.1(3) . . ?
O16 C27 C22 122.7(4) . . ?
O16 C27 C26 116.3(3) . . ?
C22 C27 C26 121.0(3) . . ?
C26 C28 C29 116.7(3) . . ?
C30 C29 C34 118.5(3) . . ?
C30 C29 C28 124.0(3) . . ?
C34 C29 C28 117.5(3) . . ?
C31 C30 C29 120.3(3) . . ?
C30 C31 C32 120.5(4) . . ?
C30 C31 S5 120.1(3) . . ?
C32 C31 S5 119.4(3) . . ?
C31 C32 C33 120.6(4) . . ?
C32 C33 C34 118.1(3) . . ?
C32 C33 C35 122.0(3) . . ?
C34 C33 C35 119.9(3) . . ?
O20 C34 C29 121.9(3) . . ?
O20 C34 C33 116.2(3) . . ?
C29 C34 C33 121.9(3) . . ?
C33 C35 C36 114.5(3) . . ?
C37 C36 C41 118.2(3) . . ?
C37 C36 C35 118.0(4) . . ?
C41 C36 C35 123.8(3) . . ?
C36 C37 C38 120.6(4) . . ?
C39 C38 C37 120.7(4) . . ?
C39 C38 S6 118.6(3) . . ?
C37 C38 S6 120.5(3) . . ?
C38 C39 C40 120.1(4) . . ?
C39 C40 C41 118.6(4) . . ?
C39 C40 C42 119.8(3) . . ?
C41 C40 C42 121.6(3) . . ?
O24 C41 C36 123.4(3) . . ?
O24 C41 C40 114.8(3) . . ?
C36 C41 C40 121.7(3) . . ?
C22 C42 C40 111.5(3) 2_565 . ?
N1 C43 C44 119.7(4) . . ?
C45 C44 C43 120.3(4) . . ?
C44 C45 C46 119.1(4) . . ?
C47 C46 C45 119.7(4) . . ?
N1 C47 C46 119.9(4) . . ?
N2 C48 C49 120.6(4) . . ?
C48 C49 C50 119.5(5) . . ?
C51 C50 C49 118.4(5) . . ?
C50 C51 C52 120.4(5) . . ?
N2 C52 C51 120.1(5) . . ?

loop_
_geom_bond_atom_site_label_1
_geom_bond_atom_site_label_2
_geom_bond_distance
_geom_bond_site_symmetry_2
_geom_bond_publ_flag
Ni1 O31 2.027(3) . ?
Ni1 O30 2.051(3) . ?
Ni1 O28 2.057(3) . ?
Ni1 O27 2.062(3) . ?
Ni1 O29 2.073(3) . ?
Ni1 O32 2.075(3) . ?
Ni2 O35 2.035(3) . ?
Ni2 O36 2.040(3) . ?
Ni2 O38 2.062(3) . ?
Ni2 O34 2.063(3) . ?
Ni2 O37 2.067(3) . ?
Ni2 O33 2.108(3) . ?
Ni3 O40 2.018(3) . ?
Ni3 O41 2.027(3) . ?
Ni3 O43 2.040(3) . ?
Ni3 O42 2.049(3) . ?
Ni3 O44 2.057(3) . ?
Ni3 O39 2.083(3) . ?
S1 O3 1.447(3) . ?
S1 O2 1.456(3) . ?
S1 O1 1.469(3) . ?
S1 C3 1.759(4) . ?
S2 O6 1.454(3) . ?
S2 O5 1.464(3) . ?
S2 O7 1.464(3) . ?
S2 C10 1.749(4) . ?
S3 O10 1.451(3) . ?
S3 O9 1.456(3) . ?
S3 O11 1.470(3) . ?
S3 C17 1.778(4) . ?
S4 O14 1.444(3) . ?
S4 O13 1.457(3) . ?
S4 O15 1.472(3) . ?
S4 C24 1.755(4) . ?
S5 O19 1.448(3) . ?
S5 O18 1.448(3) . ?
S5 O17 1.467(3) . ?
S5 C31 1.774(4) . ?
S6 O23 1.447(3) . ?
S6 O21 1.463(3) . ?
S6 O22 1.471(3) . ?
S6 C38 1.742(4) . ?
O4 C6 1.354(5) . ?
O8 C13 1.366(5) . ?
O12 C20 1.373(4) . ?
O16 C27 1.366(5) . ?
O20 C34 1.367(5) . ?
O24 C41 1.364(5) . ?
O25 N1 1.342(5) . ?
O26 N2 1.342(5) . ?
N1 C43 1.337(6) . ?
N1 C47 1.351(6) . ?
N2 C52 1.335(6) . ?
N2 C48 1.353(6) . ?
C1 C2 1.391(6) . ?
C1 C6 1.393(6) . ?
C1 C21 1.506(5) 2_474 ?
C2 C3 1.383(6) . ?
C3 C4 1.391(5) . ?
C4 C5 1.388(5) . ?
C5 C6 1.410(5) . ?
C5 C7 1.519(5) . ?
C7 C8 1.521(5) . ?
C8 C9 1.389(5) . ?
C8 C13 1.406(5) . ?
C9 C10 1.398(5) . ?
C10 C11 1.384(5) . ?
C11 C12 1.389(5) . ?
C12 C13 1.409(5) . ?
C12 C14 1.518(5) . ?
C14 C15 1.514(5) . ?
C15 C20 1.390(6) . ?
C15 C16 1.393(5) . ?
C16 C17 1.395(5) . ?
C17 C18 1.387(6) . ?
C18 C19 1.395(5) . ?
C19 C20 1.404(5) . ?
C19 C21 1.512(5) . ?
C21 C1 1.506(5) 2_474 ?
C22 C23 1.395(5) . ?
C22 C27 1.396(5) . ?
C22 C42 1.515(5) 2_565 ?
C23 C24 1.388(5) . ?
C24 C25 1.393(5) . ?
C25 C26 1.381(5) . ?
C26 C27 1.401(6) . ?
C26 C28 1.499(5) . ?
C28 C29 1.515(5) . ?
C29 C30 1.392(5) . ?
C29 C34 1.395(5) . ?
C30 C31 1.387(5) . ?
C31 C32 1.388(5) . ?
C32 C33 1.391(5) . ?
C33 C34 1.398(5) . ?
C33 C35 1.516(5) . ?
C35 C36 1.528(5) . ?
C36 C37 1.384(5) . ?
C36 C41 1.405(6) . ?
C37 C38 1.400(6) . ?
C38 C39 1.388(6) . ?
C39 C40 1.389(5) . ?
C40 C41 1.408(5) . ?
C40 C42 1.521(5) . ?
C42 C22 1.515(5) 2_565 ?
C43 C44 1.374(7) . ?
C44 C45 1.368(7) . ?
C45 C46 1.374(7) . ?
C46 C47 1.373(6) . ?
C48 C49 1.364(7) . ?
C49 C50 1.405(7) . ?
C50 C51 1.370(7) . ?
C51 C52 1.382(7) . ?
